data_7236581
loop_
_publ_author_name
'Cheng, Fujun'
'Li, Qianqian'
'Duan, Jingui'
'Hosono, Nobuhiko'
'Noro, Shin-ichiro'
'Krishna, Rajamani'
'Lyu, Hongliang'
'Kusaka, Shinpei'
'Jin, Wanqin'
'Kitagawa, Susumu'

_publ_section_title
;
 Fine-tuning optimal porous coordination polymers using functional alkyl
 groups for CH4 purification
;
_journal_issue 34
_journal_name_full 'Journal of Materials Chemistry A'
_journal_page_first 17874
_journal_paper_doi 10.1039/C7TA02760E
_journal_volume 5
_journal_year 2017
_chemical_formula_sum 'C12 H8 Cu N2 O4'
_chemical_formula_weight 307.74
_space_group_crystal_system monoclinic
_space_group_IT_number 14
_space_group_name_Hall '-P 2ybc'
_space_group_name_H-M_alt 'P 1 21/c 1'
_atom_sites_solution_hydrogens geom
_audit_creation_method SHELXL-2013
_audit_update_record
;
2017-02-17 deposited with the CCDC.
2017-07-05 downloaded from the CCDC.
;
_cell_angle_alpha 90
_cell_angle_beta 109.602(13)
_cell_angle_gamma 90
_cell_formula_units_Z 4
_cell_length_a 10.915(10)
_cell_length_b 11.321(10)
_cell_length_c 14.814(12)
_cell_measurement_reflns_used 2328
_cell_measurement_temperature 296(2)
_cell_measurement_theta_max 23.76
_cell_measurement_theta_min 2.29
_cell_volume 1724(3)
_computing_structure_refinement 'SHELXL-2013 (Sheldrick, 2013)'
_diffrn_ambient_temperature 296(2)
_diffrn_measured_fraction_theta_full 0.973
_diffrn_measured_fraction_theta_max 0.997
_diffrn_measurement_device_type 'CCD area detector'
_diffrn_measurement_method 'phi and omega scans'
_diffrn_radiation_type MoK\a
_diffrn_radiation_wavelength 0.71073
_diffrn_reflns_av_R_equivalents 0.0696
_diffrn_reflns_av_unetI/netI 0.0791
_diffrn_reflns_Laue_measured_fraction_full 0.973
_diffrn_reflns_Laue_measured_fraction_max 0.997
_diffrn_reflns_limit_h_max 13
_diffrn_reflns_limit_h_min -11
_diffrn_reflns_limit_k_max 13
_diffrn_reflns_limit_k_min -13
_diffrn_reflns_limit_l_max 17
_diffrn_reflns_limit_l_min -17
_diffrn_reflns_number 11191
_diffrn_reflns_point_group_measured_fraction_full 0.973
_diffrn_reflns_point_group_measured_fraction_max 0.997
_diffrn_reflns_theta_full 25.242
_diffrn_reflns_theta_max 25.044
_diffrn_reflns_theta_min 1.981
_exptl_absorpt_coefficient_mu 1.274
_exptl_crystal_colour green
_exptl_crystal_density_diffrn 1.185
_exptl_crystal_description block
_exptl_crystal_F_000 620
_exptl_crystal_size_max 0.100
_exptl_crystal_size_mid 0.080
_exptl_crystal_size_min 0.060
_refine_diff_density_max 1.599
_refine_diff_density_min -1.091
_refine_diff_density_rms 0.202
_refine_ls_extinction_method none
_refine_ls_goodness_of_fit_ref 1.164
_refine_ls_hydrogen_treatment constr
_refine_ls_matrix_type full
_refine_ls_number_parameters 173
_refine_ls_number_reflns 3042
_refine_ls_number_restraints 186
_refine_ls_restrained_S_all 1.163
_refine_ls_R_factor_all 0.1198
_refine_ls_R_factor_gt 0.0979
_refine_ls_shift/su_max 0.001
_refine_ls_shift/su_mean 0.000
_refine_ls_structure_factor_coef Fsqd
_refine_ls_weighting_details
;
 w=1/[\s^2^(Fo^2^)+(0.2000P)^2^+1.9000P]
 where P=(Fo^2^+2Fc^2^)/3
;
_refine_ls_weighting_scheme calc
_refine_ls_wR_factor_gt 0.2912
_refine_ls_wR_factor_ref 0.3139
_reflns_Friedel_coverage 0.000
_reflns_number_gt 2147
_reflns_number_total 3042
_reflns_threshold_expression 'I > 2\s(I)'
_cod_data_source_file c7ta02760e2.cif
_cod_data_source_block as
_cod_original_sg_symbol_H-M 'P 21/c'
_cod_database_code 7236581
_shelx_space_group_comment
;
The symmetry employed for this shelxl refinement is uniquely defined
by the following loop, which should always be used as a source of
symmetry information in preference to the above space-group names.
They are only intended as comments.
;
_shelx_estimated_absorpt_t_min 0.883
_shelx_estimated_absorpt_t_max 0.927
_platon_squeeze_void_probe_radius 1.20
_shelxl_version_number 2013-2

loop_
_space_group_symop_operation_xyz
'x, y, z'
'-x, y+1/2, -z+1/2'
'-x, -y, -z'
'x, -y-1/2, z-1/2'

loop_
_atom_site_label
_atom_site_type_symbol
_atom_site_fract_x
_atom_site_fract_y
_atom_site_fract_z
_atom_site_U_iso_or_equiv
_atom_site_adp_type
_atom_site_occupancy
_atom_site_site_symmetry_order
_atom_site_calc_flag
_atom_site_refinement_flags_posn
_atom_site_refinement_flags_adp
Cu1 Cu 0.90420(8) 0.58356(8) -0.02287(7) 0.0258(4) Uani 1 1 d . U
O1 O 0.8197(6) 0.4815(5) 0.0463(5) 0.0418(14) Uani 1 1 d . U
N2 N 0.2486(7) 0.2895(7) 0.0586(6) 0.0391(16) Uani 1 1 d . U
C10 C 0.3747(9) 0.3293(9) 0.0891(6) 0.0403(19) Uani 1 1 d . U
H10 H 0.3994 0.4083 0.0929 0.048 Uiso 1 1 calc R U
N1 N 0.4566(7) 0.2375(6) 0.1124(6) 0.0354(15) Uani 1 1 d . U
C6 C 0.5981(9) 0.2414(7) 0.1479(6) 0.0307(16) Uani 1 1 d . U
C5 C 0.6636(9) 0.1768(10) 0.2253(7) 0.047(2) Uani 1 1 d . U
H5 H 0.6188 0.1307 0.2559 0.056 Uiso 1 1 calc R U
O3 O 0.9824(6) 0.1512(6) 0.3984(5) 0.0463(16) Uani 1 1 d . U
O4 O 0.8196(6) 0.0147(6) 0.3621(5) 0.0436(15) Uani 1 1 d . U
C8 C 0.8750(8) 0.1091(8) 0.3474(7) 0.0372(18) Uani 1 1 d . U
O2 O 0.9803(6) 0.3466(6) 0.0884(5) 0.0470(16) Uani 1 1 d . U
C1 C 0.8718(9) 0.3881(8) 0.0869(7) 0.0385(18) Uani 1 1 d . U
C7 C 0.6608(9) 0.3114(9) 0.1004(7) 0.048(2) Uani 1 1 d . U
H7 H 0.6146 0.3550 0.0465 0.058 Uiso 1 1 calc R U
C3 C 0.8634(8) 0.2485(7) 0.2139(6) 0.0303(17) Uani 1 1 d . U
H3 H 0.9538 0.2501 0.2370 0.036 Uiso 1 1 calc R U
C2 C 0.8007(9) 0.3137(9) 0.1378(7) 0.0415(18) Uani 1 1 d . U
C4 C 0.7998(8) 0.1793(9) 0.2595(7) 0.0407(19) Uani 1 1 d . U
C9 C 0.3825(9) 0.1381(11) 0.0966(8) 0.057(2) Uani 1 1 d . U
H9 H 0.4102 0.0600 0.1059 0.068 Uiso 1 1 calc R U
C11 C 0.2506(9) 0.1824(10) 0.0621(8) 0.051(2) Uani 1 1 d . U
C12 C 0.1194(6) 0.1007(5) 0.0317(5) 0.0123(13) Uani 1 1 d . U
H12A H 0.0917 0.0900 0.0862 0.018 Uiso 1 1 calc R U
H12B H 0.1379 0.0252 0.0097 0.018 Uiso 1 1 calc R U
H12C H 0.0517 0.1390 -0.0187 0.018 Uiso 1 1 calc R U

loop_
_atom_site_aniso_label
_atom_site_aniso_U_11
_atom_site_aniso_U_22
_atom_site_aniso_U_33
_atom_site_aniso_U_23
_atom_site_aniso_U_13
_atom_site_aniso_U_12
Cu1 0.0167(6) 0.0291(6) 0.0305(6) -0.0003(4) 0.0063(4) 0.0004(4)
O1 0.030(3) 0.044(3) 0.057(3) 0.010(3) 0.023(3) 0.002(3)
N2 0.015(3) 0.054(4) 0.047(4) 0.004(3) 0.008(3) 0.006(3)
C10 0.039(2) 0.041(2) 0.041(2) 0.0004(10) 0.0132(11) -0.0001(10)
N1 0.018(3) 0.044(3) 0.044(3) 0.014(3) 0.010(3) 0.001(2)
C6 0.0296(18) 0.0319(18) 0.0311(18) 0.0009(10) 0.0106(10) 0.0000(10)
C5 0.034(4) 0.059(5) 0.049(4) 0.016(4) 0.016(4) 0.000(4)
O3 0.025(3) 0.053(4) 0.052(4) 0.018(3) 0.000(3) -0.003(3)
O4 0.025(3) 0.049(4) 0.047(3) 0.014(3) 0.001(3) 0.000(3)
C8 0.024(4) 0.047(4) 0.040(4) 0.013(3) 0.011(3) 0.006(3)
O2 0.032(3) 0.052(4) 0.060(4) 0.015(3) 0.020(3) 0.006(3)
C1 0.028(4) 0.045(4) 0.045(4) 0.006(3) 0.015(3) 0.002(3)
C7 0.036(4) 0.057(5) 0.049(4) 0.008(4) 0.010(4) -0.001(4)
C3 0.016(4) 0.044(4) 0.033(4) 0.007(3) 0.011(3) 0.006(3)
C2 0.027(4) 0.048(4) 0.047(4) 0.006(3) 0.009(3) 0.001(3)
C4 0.025(4) 0.049(4) 0.045(4) 0.014(3) 0.009(3) 0.006(3)
C9 0.024(4) 0.069(5) 0.069(5) 0.013(5) 0.003(4) -0.001(4)
C11 0.020(4) 0.060(4) 0.068(5) 0.004(4) 0.008(4) -0.002(4)
C12 0.011(2) 0.0045(19) 0.018(2) -0.0020(15) 0.0002(15) -0.0023(15)

loop_
_atom_type_symbol
_atom_type_description
_atom_type_scat_dispersion_real
_atom_type_scat_dispersion_imag
_atom_type_scat_source
C C 0.0033 0.0016 'International Tables Vol C Tables 4.2.6.8 and 6.1.1.4'
H H 0.0000 0.0000 'International Tables Vol C Tables 4.2.6.8 and 6.1.1.4'
Cu Cu 0.3201 1.2651 'International Tables Vol C Tables 4.2.6.8 and 6.1.1.4'
N N 0.0061 0.0033 'International Tables Vol C Tables 4.2.6.8 and 6.1.1.4'
O O 0.0106 0.0060 'International Tables Vol C Tables 4.2.6.8 and 6.1.1.4'

loop_
_geom_angle_atom_site_label_1
_geom_angle_atom_site_label_2
_geom_angle_atom_site_label_3
_geom_angle
_geom_angle_site_symmetry_1
_geom_angle_site_symmetry_3
O1 Cu1 O4 87.3(3) . 4_565
O1 Cu1 O2 165.9(3) . 3_765
O4 Cu1 O2 89.6(3) 4_565 3_765
O1 Cu1 O3 89.9(3) . 2_755
O4 Cu1 O3 166.8(3) 4_565 2_755
O2 Cu1 O3 90.0(3) 3_765 2_755
O1 Cu1 N2 93.5(3) . 3_665
O4 Cu1 N2 93.7(3) 4_565 3_665
O2 Cu1 N2 100.5(3) 3_765 3_665
O3 Cu1 N2 99.3(3) 2_755 3_665
O1 Cu1 Cu1 85.28(19) . 3_765
O4 Cu1 Cu1 85.52(19) 4_565 3_765
O2 Cu1 Cu1 80.7(2) 3_765 3_765
O3 Cu1 Cu1 81.43(19) 2_755 3_765
N2 Cu1 Cu1 178.6(2) 3_665 3_765
C1 O1 Cu1 121.9(6) . .
C11 N2 C10 108.2(8) . .
C11 N2 Cu1 133.3(6) . 3_665
C10 N2 Cu1 118.4(6) . 3_665
N1 C10 N2 109.8(8) . .
N1 C10 H10 125.1 . .
N2 C10 H10 125.1 . .
C10 N1 C9 106.9(8) . .
C10 N1 C6 127.2(7) . .
C9 N1 C6 125.8(7) . .
C5 C6 C7 122.1(9) . .
C5 C6 N1 119.2(8) . .
C7 C6 N1 118.7(8) . .
C6 C5 C4 119.6(9) . .
C6 C5 H5 120.2 . .
C4 C5 H5 120.2 . .
C8 O3 Cu1 125.0(6) . 2_745
C8 O4 Cu1 120.2(5) . 4_566
O3 C8 O4 127.8(8) . .
O3 C8 C4 116.5(8) . .
O4 C8 C4 115.7(8) . .
C1 O2 Cu1 125.7(6) . 3_765
O1 C1 O2 126.3(8) . .
O1 C1 C2 118.9(8) . .
O2 C1 C2 114.7(8) . .
C6 C7 C2 117.2(9) . .
C6 C7 H7 121.4 . .
C2 C7 H7 121.4 . .
C2 C3 C4 122.4(8) . .
C2 C3 H3 118.8 . .
C4 C3 H3 118.8 . .
C3 C2 C7 119.7(9) . .
C3 C2 C1 122.0(8) . .
C7 C2 C1 118.3(8) . .
C3 C4 C5 119.1(8) . .
C3 C4 C8 120.6(8) . .
C5 C4 C8 120.3(8) . .
N1 C9 C11 103.8(9) . .
N1 C9 H9 128.1 . .
C11 C9 H9 128.1 . .
N2 C11 C9 111.2(9) . .
N2 C11 C12 123.5(8) . .
C9 C11 C12 125.3(9) . .
C11 C12 H12A 109.5 . .
C11 C12 H12B 109.5 . .
H12A C12 H12B 109.5 . .
C11 C12 H12C 109.5 . .
H12A C12 H12C 109.5 . .
H12B C12 H12C 109.5 . .

loop_
_geom_bond_atom_site_label_1
_geom_bond_atom_site_label_2
_geom_bond_distance
_geom_bond_site_symmetry_2
Cu1 O1 1.967(6) .
Cu1 O4 1.984(6) 4_565
Cu1 O2 1.994(6) 3_765
Cu1 O3 1.996(6) 2_755
Cu1 N2 2.129(7) 3_665
Cu1 Cu1 2.732(3) 3_765
O1 C1 1.254(11) .
N2 C11 1.214(14) .
N2 C10 1.372(12) .
N2 Cu1 2.129(7) 3_665
C10 N1 1.340(12) .
C10 H10 0.9300 .
N1 C9 1.359(13) .
N1 C6 1.455(12) .
C6 C5 1.346(13) .
C6 C7 1.384(13) .
C5 C4 1.401(13) .
C5 H5 0.9300 .
O3 C8 1.256(10) .
O3 Cu1 1.996(6) 2_745
O4 C8 1.283(11) .
O4 Cu1 1.984(6) 4_566
C8 C4 1.511(12) .
O2 C1 1.267(11) .
O2 Cu1 1.994(6) 3_765
C1 C2 1.508(13) .
C7 C2 1.439(13) .
C7 H7 0.9300 .
C3 C2 1.329(12) .
C3 C4 1.366(12) .
C3 H3 0.9300 .
C9 C11 1.447(14) .
C9 H9 0.9300 .
C11 C12 1.635(11) .
C12 H12A 0.9600 .
C12 H12B 0.9600 .
C12 H12C 0.9600 .

loop_
_geom_torsion_atom_site_label_1
_geom_torsion_atom_site_label_2
_geom_torsion_atom_site_label_3
_geom_torsion_atom_site_label_4
_geom_torsion
_geom_torsion_site_symmetry_1
C11 N2 C10 N1 -0.1(11) .
Cu1 N2 C10 N1 177.1(6) 3_665
N2 C10 N1 C9 0.1(11) .
N2 C10 N1 C6 -179.9(8) .
C10 N1 C6 C5 132.0(10) .
C9 N1 C6 C5 -48.0(14) .
C10 N1 C6 C7 -48.3(13) .
C9 N1 C6 C7 131.7(11) .
C7 C6 C5 C4 -0.2(15) .
N1 C6 C5 C4 179.5(9) .
Cu1 O3 C8 O4 -2.8(15) 2_745
Cu1 O3 C8 C4 175.5(6) 2_745
Cu1 O4 C8 O3 0.3(14) 4_566
Cu1 O4 C8 C4 -178.0(6) 4_566
Cu1 O1 C1 O2 -1.0(14) .
Cu1 O1 C1 C2 -179.4(6) .
Cu1 O2 C1 O1 -2.0(15) 3_765
Cu1 O2 C1 C2 176.5(6) 3_765
C5 C6 C7 C2 -0.7(14) .
N1 C6 C7 C2 179.6(8) .
C4 C3 C2 C7 -0.7(15) .
C4 C3 C2 C1 -178.9(9) .
C6 C7 C2 C3 1.1(15) .
C6 C7 C2 C1 179.4(9) .
O1 C1 C2 C3 -149.5(9) .
O2 C1 C2 C3 31.8(14) .
O1 C1 C2 C7 32.3(14) .
O2 C1 C2 C7 -146.4(10) .
C2 C3 C4 C5 -0.2(15) .
C2 C3 C4 C8 -178.4(9) .
C6 C5 C4 C3 0.6(16) .
C6 C5 C4 C8 178.9(9) .
O3 C8 C4 C3 29.0(14) .
O4 C8 C4 C3 -152.5(9) .
O3 C8 C4 C5 -149.2(10) .
O4 C8 C4 C5 29.3(14) .
C10 N1 C9 C11 0.0(12) .
C6 N1 C9 C11 180.0(9) .
C10 N2 C11 C9 0.2(13) .
Cu1 N2 C11 C9 -176.5(7) 3_665
C10 N2 C11 C12 179.9(8) .
Cu1 N2 C11 C12 3.2(16) 3_665
N1 C9 C11 N2 -0.1(13) .
N1 C9 C11 C12 -179.9(9) .

loop_
_platon_squeeze_void_nr
_platon_squeeze_void_average_x
_platon_squeeze_void_average_y
_platon_squeeze_void_average_z
_platon_squeeze_void_volume
_platon_squeeze_void_count_electrons
_platon_squeeze_void_content
1 -0.025 -0.009 -0.003 880 221 ' '
